data_7214942
loop_
_publ_author_name
'Hsiao, Hui-Lin'
'Wu, Chia-Jun'
'Hsu, Wayne'
'Yeh, Chun-Wei'
'Xie, Ming-Yuan'
'Huang, Wun-Jhih'
'Chen, Jhy-Der'

_publ_section_title
;
 Diverse Ag(i) complexes constructed from asymmetric pyridyl and pyrimidyl
 amide ligands: roles of Ag&#x22EF;Ag and \p--\p interactions
;
_journal_issue 23
_journal_name_full CrystEngComm
_journal_page_first 8143
_journal_paper_doi 10.1039/c2ce25995h
_journal_volume 14
_journal_year 2012
_chemical_formula_sum 'C28 H24 Ag N5 O9'
_chemical_formula_weight 682.39
_chemical_name_systematic
;
?
;
_space_group_IT_number 2
_symmetry_cell_setting triclinic
_symmetry_space_group_name_Hall '-P 1'
_symmetry_space_group_name_H-M 'P -1'
_atom_sites_solution_hydrogens geom
_atom_sites_solution_primary direct
_atom_sites_solution_secondary difmap
_audit_creation_method SHELXL-97
_cell_angle_alpha 84.1830(10)
_cell_angle_beta 87.7800(10)
_cell_angle_gamma 67.1820(10)
_cell_formula_units_Z 2
_cell_length_a 8.17570(10)
_cell_length_b 9.9244(2)
_cell_length_c 18.2818(4)
_cell_measurement_reflns_used 6560
_cell_measurement_temperature 296(2)
_cell_measurement_theta_max 24.58
_cell_measurement_theta_min 2.24
_cell_volume 1360.24(4)
_computing_cell_refinement 'SAINT V7.68A (Bruker AXS, 2010)'
_computing_data_collection 'APEX2 (Bruker AXS, 2010)'
_computing_data_reduction 'SAINT V7.68A (Bruker AXS, 2010)'
_computing_molecular_graphics 'SHELXTL (Sheldrick, 2008)'
_computing_publication_material 'SHELXTL (Sheldrick, 2008)'
_computing_structure_refinement 'SHELXL-97 (Sheldrick, 2008)'
_computing_structure_solution 'SHELXS-97 (Sheldrick, 2008)'
_diffrn_ambient_temperature 296(2)
_diffrn_measured_fraction_theta_full 0.990
_diffrn_measured_fraction_theta_max 0.990
_diffrn_measurement_device_type 'CCD area detector'
_diffrn_measurement_method 'phi and omega scans'
_diffrn_radiation_monochromator graphite
_diffrn_radiation_source 'fine-focus sealed tube'
_diffrn_radiation_type MoK\a
_diffrn_radiation_wavelength 0.71073
_diffrn_reflns_av_R_equivalents 0.0348
_diffrn_reflns_av_sigmaI/netI 0.0472
_diffrn_reflns_limit_h_max 10
_diffrn_reflns_limit_h_min -10
_diffrn_reflns_limit_k_max 12
_diffrn_reflns_limit_k_min -13
_diffrn_reflns_limit_l_max 24
_diffrn_reflns_limit_l_min -24
_diffrn_reflns_number 24503
_diffrn_reflns_theta_full 28.33
_diffrn_reflns_theta_max 28.33
_diffrn_reflns_theta_min 2.24
_exptl_absorpt_coefficient_mu 0.807
_exptl_absorpt_correction_T_max 0.7457
_exptl_absorpt_correction_T_min 0.6772
_exptl_absorpt_correction_type multi-scan
_exptl_absorpt_process_details 'SADABS V2008/1 (Bruker AXS, 2008)'
_exptl_crystal_colour colorless
_exptl_crystal_density_diffrn 1.666
_exptl_crystal_density_method 'not measured'
_exptl_crystal_description plate
_exptl_crystal_F_000 692
_exptl_crystal_size_max 0.3
_exptl_crystal_size_mid 0.2
_exptl_crystal_size_min 0.1
_refine_diff_density_max 0.450
_refine_diff_density_min -0.428
_refine_diff_density_rms 0.067
_refine_ls_extinction_method none
_refine_ls_goodness_of_fit_ref 1.008
_refine_ls_hydrogen_treatment constr
_refine_ls_matrix_type full
_refine_ls_number_parameters 390
_refine_ls_number_reflns 6720
_refine_ls_number_restraints 0
_refine_ls_restrained_S_all 1.008
_refine_ls_R_factor_all 0.0777
_refine_ls_R_factor_gt 0.0401
_refine_ls_shift/su_max 0.001
_refine_ls_shift/su_mean 0.000
_refine_ls_structure_factor_coef Fsqd
_refine_ls_weighting_details 'calc w=1/[\s^2^(Fo^2^)+(0.0456P)^2^+0.1313P] where P=(Fo^2^+2Fc^2^)/3'
_refine_ls_weighting_scheme calc
_refine_ls_wR_factor_gt 0.0817
_refine_ls_wR_factor_ref 0.0947
_reflns_number_gt 4480
_reflns_number_total 6720
_reflns_threshold_expression >2sigma(I)
_cod_data_source_file c2ce25995h.txt
_cod_data_source_block 5
_cod_depositor_comments
;
The following automatic conversions were performed:

'_symmetry_cell_setting' value 'Triclinic' changed to 'triclinic'
according to
/usr/data/users/saulius/automatic-downloads/retrospective/RSC/lib/dictionaries/cif_core.dic
dictionary named 'cif_core.dic' version 2.4.2 from 2011-04-26.

Automatic conversion script
Id: cif_fix_values 2281 2013-09-26 08:29:07Z andrius 
;
_cod_original_sg_symbol_H-M P-1
_cod_database_code 7214942

loop_
_symmetry_equiv_pos_as_xyz
'x, y, z'
'-x, -y, -z'

loop_
_atom_site_label
_atom_site_type_symbol
_atom_site_fract_x
_atom_site_fract_y
_atom_site_fract_z
_atom_site_U_iso_or_equiv
_atom_site_adp_type
_atom_site_occupancy
_atom_site_symmetry_multiplicity
_atom_site_calc_flag
_atom_site_refinement_flags
Ag Ag 0.67811(3) -0.02589(2) -0.051510(12) 0.05091(7) Uani 1 1 d .
O1 O 0.2482(3) 0.5748(2) -0.32311(12) 0.0753(6) Uani 1 1 d .
O2 O 0.2159(4) 1.2238(3) -0.52314(13) 0.0979(8) Uani 1 1 d .
O3 O 0.3660(3) 1.2547(2) -0.43220(11) 0.0712(6) Uani 1 1 d .
O4 O 1.1791(2) -0.63736(19) 0.20472(11) 0.0565(5) Uani 1 1 d .
O5 O 1.2128(3) -1.2871(2) 0.40925(13) 0.0985(8) Uani 1 1 d .
O6 O 1.0660(3) -1.32119(19) 0.31808(11) 0.0624(5) Uani 1 1 d .
N1 N 0.5995(2) 0.1760(2) -0.12058(11) 0.0417(5) Uani 1 1 d .
N2 N 0.4777(3) 0.5678(2) -0.25649(11) 0.0458(5) Uani 1 1 d .
H2A H 0.5457 0.6136 -0.2504 0.055 Uiso 1 1 calc R
N3 N 0.7807(2) -0.2359(2) 0.01065(11) 0.0425(5) Uani 1 1 d .
N4 N 0.9381(2) -0.6324(2) 0.14422(11) 0.0413(5) Uani 1 1 d .
H4A H 0.8732 -0.6816 0.1396 0.050 Uiso 1 1 calc R
C1 C 0.4983(3) 0.2030(3) -0.18077(15) 0.0467(6) Uani 1 1 d .
H1A H 0.4560 0.1325 -0.1911 0.056 Uiso 1 1 calc R
C2 C 0.4537(3) 0.3285(3) -0.22789(15) 0.0464(6) Uani 1 1 d .
H2B H 0.3840 0.3412 -0.2691 0.056 Uiso 1 1 calc R
C3 C 0.5134(3) 0.4358(2) -0.21350(14) 0.0395(6) Uani 1 1 d .
C4 C 0.6198(3) 0.4084(3) -0.15177(14) 0.0443(6) Uani 1 1 d .
H4B H 0.6642 0.4770 -0.1404 0.053 Uiso 1 1 calc R
C5 C 0.6584(3) 0.2797(3) -0.10795(14) 0.0450(6) Uani 1 1 d .
H5A H 0.7298 0.2635 -0.0670 0.054 Uiso 1 1 calc R
C6 C 0.3456(3) 0.6323(3) -0.30747(15) 0.0465(6) Uani 1 1 d .
C7 C 0.3305(3) 0.7798(3) -0.34377(14) 0.0432(6) Uani 1 1 d .
C8 C 0.2411(4) 0.8250(3) -0.41014(16) 0.0598(8) Uani 1 1 d .
H8A H 0.1911 0.7664 -0.4293 0.072 Uiso 1 1 calc R
C9 C 0.2259(4) 0.9566(3) -0.44790(16) 0.0618(8) Uani 1 1 d .
H9A H 0.1659 0.9860 -0.4926 0.074 Uiso 1 1 calc R
C10 C 0.2987(3) 1.0454(3) -0.42025(15) 0.0484(6) Uani 1 1 d .
C11 C 0.3809(4) 1.0030(3) -0.35239(15) 0.0549(7) Uani 1 1 d .
H11A H 0.4255 1.0640 -0.3321 0.066 Uiso 1 1 calc R
C12 C 0.3974(4) 0.8701(3) -0.31420(15) 0.0535(7) Uani 1 1 d .
H12A H 0.4537 0.8421 -0.2687 0.064 Uiso 1 1 calc R
C13 C 0.2864(4) 1.1831(3) -0.46463(16) 0.0568(7) Uani 1 1 d .
C14 C 0.3688(5) 1.3877(3) -0.47275(19) 0.0840(10) Uani 1 1 d .
H14A H 0.4426 1.4232 -0.4474 0.126 Uiso 1 1 calc R
H14B H 0.2503 1.4612 -0.4764 0.126 Uiso 1 1 calc R
H14C H 0.4153 1.3665 -0.5212 0.126 Uiso 1 1 calc R
C15 C 0.7322(3) -0.3460(3) -0.00245(14) 0.0426(6) Uani 1 1 d .
H15A H 0.6605 -0.3330 -0.0430 0.051 Uiso 1 1 calc R
C16 C 0.7827(3) -0.4761(2) 0.04072(13) 0.0414(6) Uani 1 1 d .
H16A H 0.7447 -0.5487 0.0296 0.050 Uiso 1 1 calc R
C17 C 0.8911(3) -0.4996(2) 0.10136(13) 0.0365(5) Uani 1 1 d .
C18 C 0.9412(3) -0.3857(3) 0.11582(14) 0.0433(6) Uani 1 1 d .
H18A H 1.0127 -0.3959 0.1560 0.052 Uiso 1 1 calc R
C19 C 0.8835(3) -0.2586(3) 0.06986(15) 0.0464(6) Uani 1 1 d .
H19A H 0.9175 -0.1834 0.0803 0.056 Uiso 1 1 calc R
C20 C 1.0761(3) -0.6946(3) 0.19307(13) 0.0409(6) Uani 1 1 d .
C21 C 1.0925(3) -0.8404(2) 0.23122(14) 0.0396(6) Uani 1 1 d .
C22 C 1.0341(3) -0.9349(3) 0.20040(14) 0.0430(6) Uani 1 1 d .
H22A H 0.9855 -0.9101 0.1534 0.052 Uiso 1 1 calc R
C23 C 1.0470(3) -1.0657(3) 0.23854(14) 0.0452(6) Uani 1 1 d .
H23A H 1.0037 -1.1270 0.2177 0.054 Uiso 1 1 calc R
C24 C 1.1233(3) -1.1063(3) 0.30721(14) 0.0431(6) Uani 1 1 d .
C25 C 1.1866(4) -1.0138(3) 0.33707(15) 0.0575(7) Uani 1 1 d .
H25A H 1.2412 -1.0414 0.3829 0.069 Uiso 1 1 calc R
C26 C 1.1704(4) -0.8814(3) 0.30021(15) 0.0534(7) Uani 1 1 d .
H26A H 1.2117 -0.8195 0.3216 0.064 Uiso 1 1 calc R
C27 C 1.1401(4) -1.2467(3) 0.35091(16) 0.0527(7) Uani 1 1 d .
C28 C 1.0747(4) -1.4589(3) 0.35763(19) 0.0729(9) Uani 1 1 d .
H28A H 0.9984 -1.4946 0.3342 0.109 Uiso 1 1 calc R
H28B H 1.0370 -1.4429 0.4075 0.109 Uiso 1 1 calc R
H28C H 1.1946 -1.5300 0.3572 0.109 Uiso 1 1 calc R
N5 N 0.6775(3) 0.1514(2) 0.09578(13) 0.0529(6) Uani 1 1 d .
O7 O 0.5911(3) 0.0780(2) 0.11256(16) 0.0983(8) Uani 1 1 d .
O8 O 0.8039(3) 0.1083(3) 0.05149(12) 0.0826(7) Uani 1 1 d .
O9 O 0.6437(3) 0.2682(2) 0.12281(13) 0.0713(6) Uani 1 1 d .

loop_
_atom_site_aniso_label
_atom_site_aniso_U_11
_atom_site_aniso_U_22
_atom_site_aniso_U_33
_atom_site_aniso_U_23
_atom_site_aniso_U_13
_atom_site_aniso_U_12
Ag 0.06200(13) 0.03200(10) 0.05930(14) 0.00724(8) -0.00339(10) -0.02125(9)
O1 0.0825(12) 0.0560(12) 0.1012(17) 0.0190(11) -0.0372(12) -0.0447(10)
O2 0.153(2) 0.0800(15) 0.0749(16) 0.0381(12) -0.0494(15) -0.0673(15)
O3 0.1022(14) 0.0549(11) 0.0658(13) 0.0183(10) -0.0132(11) -0.0449(11)
O4 0.0568(10) 0.0509(10) 0.0723(13) 0.0129(9) -0.0188(9) -0.0352(9)
O5 0.1554(19) 0.0803(15) 0.0828(16) 0.0415(12) -0.0575(15) -0.0771(14)
O6 0.0845(12) 0.0435(10) 0.0695(13) 0.0097(9) -0.0158(11) -0.0379(10)
N1 0.0455(10) 0.0319(10) 0.0512(13) 0.0008(9) 0.0014(10) -0.0200(9)
N2 0.0540(11) 0.0359(10) 0.0544(13) 0.0070(9) -0.0093(10) -0.0267(9)
N3 0.0448(10) 0.0309(10) 0.0541(13) -0.0015(9) -0.0013(10) -0.0175(9)
N4 0.0473(10) 0.0334(10) 0.0498(12) 0.0037(9) -0.0064(9) -0.0240(9)
C1 0.0537(14) 0.0366(13) 0.0586(17) -0.0034(11) -0.0029(13) -0.0269(11)
C2 0.0532(14) 0.0385(13) 0.0529(16) -0.0006(11) -0.0076(12) -0.0239(11)
C3 0.0404(12) 0.0317(12) 0.0477(15) -0.0019(10) 0.0041(11) -0.0162(10)
C4 0.0503(13) 0.0338(12) 0.0560(16) 0.0003(11) -0.0054(12) -0.0246(11)
C5 0.0502(13) 0.0354(13) 0.0523(16) 0.0030(11) -0.0075(12) -0.0209(11)
C6 0.0501(14) 0.0404(14) 0.0515(16) -0.0019(11) -0.0007(12) -0.0208(12)
C7 0.0483(13) 0.0367(13) 0.0460(15) 0.0005(11) -0.0003(11) -0.0189(11)
C8 0.0773(18) 0.0519(16) 0.0596(18) 0.0046(13) -0.0189(15) -0.0358(14)
C9 0.0795(18) 0.0557(17) 0.0537(18) 0.0100(13) -0.0222(15) -0.0315(15)
C10 0.0550(14) 0.0406(14) 0.0496(15) 0.0052(11) -0.0025(12) -0.0206(12)
C11 0.0768(17) 0.0435(14) 0.0543(17) 0.0056(12) -0.0155(14) -0.0349(13)
C12 0.0724(17) 0.0435(14) 0.0496(16) 0.0094(12) -0.0142(14) -0.0298(13)
C13 0.0714(17) 0.0462(15) 0.0532(18) 0.0101(13) -0.0053(15) -0.0263(14)
C14 0.118(3) 0.0577(18) 0.086(2) 0.0229(17) -0.007(2) -0.0517(18)
C15 0.0461(13) 0.0347(13) 0.0466(15) 0.0000(11) -0.0059(11) -0.0155(11)
C16 0.0458(13) 0.0336(12) 0.0489(15) -0.0034(11) -0.0015(11) -0.0197(10)
C17 0.0334(11) 0.0322(12) 0.0445(14) -0.0001(10) 0.0032(10) -0.0142(9)
C18 0.0440(13) 0.0368(13) 0.0526(15) -0.0027(11) -0.0094(11) -0.0189(11)
C19 0.0489(13) 0.0352(13) 0.0603(17) -0.0005(11) -0.0071(13) -0.0222(11)
C20 0.0416(12) 0.0375(13) 0.0438(14) 0.0029(11) -0.0030(11) -0.0167(11)
C21 0.0418(12) 0.0331(12) 0.0466(14) -0.0013(10) -0.0014(11) -0.0178(10)
C22 0.0455(13) 0.0379(13) 0.0429(14) 0.0010(11) -0.0110(11) -0.0135(11)
C23 0.0500(13) 0.0328(12) 0.0559(16) -0.0030(11) -0.0089(12) -0.0190(11)
C24 0.0465(13) 0.0380(13) 0.0479(15) 0.0013(11) -0.0035(12) -0.0207(11)
C25 0.0759(17) 0.0568(16) 0.0461(16) 0.0120(13) -0.0214(14) -0.0345(14)
C26 0.0711(16) 0.0462(14) 0.0543(17) 0.0045(12) -0.0162(14) -0.0359(13)
C27 0.0578(15) 0.0463(15) 0.0578(18) 0.0065(13) -0.0064(14) -0.0266(13)
C28 0.096(2) 0.0503(17) 0.085(2) 0.0102(15) -0.0100(18) -0.0452(16)
N5 0.0639(13) 0.0406(12) 0.0598(15) 0.0067(10) -0.0261(12) -0.0265(11)
O7 0.1036(14) 0.0749(14) 0.145(2) 0.0170(14) -0.0345(15) -0.0697(12)
O8 0.0980(16) 0.0891(17) 0.0614(14) -0.0162(12) -0.0102(13) -0.0338(13)
O9 0.0709(12) 0.0411(11) 0.1114(18) -0.0231(11) -0.0075(12) -0.0275(9)

loop_
_atom_type_symbol
_atom_type_description
_atom_type_scat_dispersion_real
_atom_type_scat_dispersion_imag
_atom_type_scat_source
C C 0.0033 0.0016 'International Tables Vol C Tables 4.2.6.8 and 6.1.1.4'
H H 0.0000 0.0000 'International Tables Vol C Tables 4.2.6.8 and 6.1.1.4'
N N 0.0061 0.0033 'International Tables Vol C Tables 4.2.6.8 and 6.1.1.4'
O O 0.0106 0.0060 'International Tables Vol C Tables 4.2.6.8 and 6.1.1.4'
Ag Ag -0.8971 1.1015 'International Tables Vol C Tables 4.2.6.8 and 6.1.1.4'

loop_
_geom_angle_atom_site_label_1
_geom_angle_atom_site_label_2
_geom_angle_atom_site_label_3
_geom_angle
_geom_angle_site_symmetry_3
N1 Ag N3 174.07(7) .
N1 Ag Ag 101.90(5) 2_655
N3 Ag Ag 83.98(5) 2_655
C13 O3 C14 116.5(2) .
C27 O6 C28 116.1(2) .
C5 N1 C1 116.2(2) .
C5 N1 Ag 120.85(16) .
C1 N1 Ag 122.85(16) .
C6 N2 C3 126.7(2) .
C6 N2 H2A 116.7 .
C3 N2 H2A 116.7 .
C19 N3 C15 116.6(2) .
C19 N3 Ag 120.79(16) .
C15 N3 Ag 122.32(16) .
C20 N4 C17 127.6(2) .
C20 N4 H4A 116.2 .
C17 N4 H4A 116.2 .
N1 C1 C2 123.9(2) .
N1 C1 H1A 118.1 .
C2 C1 H1A 118.1 .
C1 C2 C3 119.3(2) .
C1 C2 H2B 120.4 .
C3 C2 H2B 120.4 .
C2 C3 N2 125.1(2) .
C2 C3 C4 117.4(2) .
N2 C3 C4 117.5(2) .
C5 C4 C3 119.4(2) .
C5 C4 H4B 120.3 .
C3 C4 H4B 120.3 .
N1 C5 C4 123.9(2) .
N1 C5 H5A 118.1 .
C4 C5 H5A 118.1 .
O1 C6 N2 122.4(2) .
O1 C6 C7 121.8(2) .
N2 C6 C7 115.8(2) .
C12 C7 C8 119.6(2) .
C12 C7 C6 123.9(2) .
C8 C7 C6 116.6(2) .
C9 C8 C7 120.2(3) .
C9 C8 H8A 119.9 .
C7 C8 H8A 119.9 .
C8 C9 C10 120.8(3) .
C8 C9 H9A 119.6 .
C10 C9 H9A 119.6 .
C11 C10 C9 118.8(2) .
C11 C10 C13 122.3(2) .
C9 C10 C13 118.9(2) .
C10 C11 C12 120.6(3) .
C10 C11 H11A 119.7 .
C12 C11 H11A 119.7 .
C7 C12 C11 119.9(2) .
C7 C12 H12A 120.0 .
C11 C12 H12A 120.0 .
O2 C13 O3 123.6(3) .
O2 C13 C10 124.2(3) .
O3 C13 C10 112.2(2) .
O3 C14 H14A 109.5 .
O3 C14 H14B 109.5 .
H14A C14 H14B 109.5 .
O3 C14 H14C 109.5 .
H14A C14 H14C 109.5 .
H14B C14 H14C 109.5 .
N3 C15 C16 123.4(2) .
N3 C15 H15A 118.3 .
C16 C15 H15A 118.3 .
C15 C16 C17 119.7(2) .
C15 C16 H16A 120.1 .
C17 C16 H16A 120.1 .
N4 C17 C16 118.1(2) .
N4 C17 C18 124.5(2) .
C16 C17 C18 117.4(2) .
C19 C18 C17 118.9(2) .
C19 C18 H18A 120.5 .
C17 C18 H18A 120.5 .
N3 C19 C18 124.0(2) .
N3 C19 H19A 118.0 .
C18 C19 H19A 118.0 .
O4 C20 N4 123.1(2) .
O4 C20 C21 122.0(2) .
N4 C20 C21 114.8(2) .
C22 C21 C26 118.9(2) .
C22 C21 C20 122.8(2) .
C26 C21 C20 118.3(2) .
C23 C22 C21 120.7(2) .
C23 C22 H22A 119.7 .
C21 C22 H22A 119.7 .
C24 C23 C22 120.5(2) .
C24 C23 H23A 119.8 .
C22 C23 H23A 119.8 .
C23 C24 C25 118.8(2) .
C23 C24 C27 122.6(2) .
C25 C24 C27 118.6(2) .
C26 C25 C24 121.1(2) .
C26 C25 H25A 119.4 .
C24 C25 H25A 119.4 .
C25 C26 C21 120.0(2) .
C25 C26 H26A 120.0 .
C21 C26 H26A 120.0 .
O5 C27 O6 123.7(3) .
O5 C27 C24 123.7(3) .
O6 C27 C24 112.6(2) .
O6 C28 H28A 109.5 .
O6 C28 H28B 109.5 .
H28A C28 H28B 109.5 .
O6 C28 H28C 109.5 .
H28A C28 H28C 109.5 .
H28B C28 H28C 109.5 .
O7 N5 O9 120.4(3) .
O7 N5 O8 120.2(3) .
O9 N5 O8 119.4(2) .

loop_
_geom_bond_atom_site_label_1
_geom_bond_atom_site_label_2
_geom_bond_distance
_geom_bond_site_symmetry_2
Ag N1 2.1384(19) .
Ag N3 2.1390(19) .
Ag Ag 3.3020(4) 2_655
O1 C6 1.202(3) .
O2 C13 1.191(3) .
O3 C13 1.323(3) .
O3 C14 1.455(3) .
O4 C20 1.220(3) .
O5 C27 1.195(3) .
O6 C27 1.319(3) .
O6 C28 1.458(3) .
N1 C5 1.336(3) .
N1 C1 1.344(3) .
N2 C6 1.366(3) .
N2 C3 1.390(3) .
N2 H2A 0.8600 .
N3 C19 1.342(3) .
N3 C15 1.345(3) .
N4 C20 1.370(3) .
N4 C17 1.386(3) .
N4 H4A 0.8600 .
C1 C2 1.371(3) .
C1 H1A 0.9300 .
C2 C3 1.384(3) .
C2 H2B 0.9300 .
C3 C4 1.390(3) .
C4 C5 1.368(3) .
C4 H4B 0.9300 .
C5 H5A 0.9300 .
C6 C7 1.506(3) .
C7 C12 1.377(4) .
C7 C8 1.383(4) .
C8 C9 1.376(4) .
C8 H8A 0.9300 .
C9 C10 1.382(4) .
C9 H9A 0.9300 .
C10 C11 1.381(4) .
C10 C13 1.487(3) .
C11 C12 1.388(3) .
C11 H11A 0.9300 .
C12 H12A 0.9300 .
C14 H14A 0.9600 .
C14 H14B 0.9600 .
C14 H14C 0.9600 .
C15 C16 1.366(3) .
C15 H15A 0.9300 .
C16 C17 1.390(3) .
C16 H16A 0.9300 .
C17 C18 1.394(3) .
C18 C19 1.369(3) .
C18 H18A 0.9300 .
C19 H19A 0.9300 .
C20 C21 1.500(3) .
C21 C22 1.378(3) .
C21 C26 1.385(3) .
C22 C23 1.378(3) .
C22 H22A 0.9300 .
C23 C24 1.375(3) .
C23 H23A 0.9300 .
C24 C25 1.379(4) .
C24 C27 1.494(3) .
C25 C26 1.375(4) .
C25 H25A 0.9300 .
C26 H26A 0.9300 .
C28 H28A 0.9600 .
C28 H28B 0.9600 .
C28 H28C 0.9600 .
N5 O7 1.209(3) .
N5 O9 1.233(3) .
N5 O8 1.253(3) .
